data_7135886
loop_
_publ_author_name
'Gu, Shilin'
'Li, Dongsheng'
'Long, Deng'
'Yu, Xinglin'
'Li, Wentao'
'Ma, Sihan'
'Tao, Peng'

_publ_section_title
;
 Unlocking efficient near-infrared circularly polarized phosphorescence
 reaching 800 nm in cyclometalated Pt(II) complexes.
;
_journal_issue 39
_journal_name_full 'Chemical communications (Cambridge, England)'
_journal_page_first 9904
_journal_page_last 9908
_journal_paper_doi 10.1039/d6cc01319h
_journal_volume 62
_journal_year 2026
_chemical_absolute_configuration ad
_chemical_formula_moiety 'C48 H34 F2 N4 Pt2 S4'
_chemical_formula_sum 'C48 H34 F2 N4 Pt2 S4'
_chemical_formula_weight 1223.21
_space_group_crystal_system monoclinic
_space_group_IT_number 4
_space_group_name_Hall 'P 2yb'
_space_group_name_H-M_alt 'P 1 21 1'
_atom_sites_solution_hydrogens geom
_atom_sites_solution_primary dual
_audit_creation_date 2025-11-20
_audit_creation_method
;
Olex2 1.5
(compiled 2024.02.16 svn.r378c4104 for OlexSys, GUI svn.r6928)
;
_audit_update_record
;
2026-01-27 deposited with the CCDC.	2026-04-22 downloaded from the CCDC.
;
_cell_angle_alpha 90
_cell_angle_beta 98.352(3)
_cell_angle_gamma 90
_cell_formula_units_Z 2
_cell_length_a 11.3739(10)
_cell_length_b 15.5577(12)
_cell_length_c 12.1253(11)
_cell_measurement_reflns_used 9845
_cell_measurement_temperature 193
_cell_measurement_theta_max 25.01
_cell_measurement_theta_min 2.64
_cell_volume 2122.8(3)
_computing_molecular_graphics 'Olex2 1.5 (Dolomanov et al., 2009)'
_computing_publication_material 'Olex2 1.5 (Dolomanov et al., 2009)'
_computing_structure_refinement 'SHELXL 2019/3 (Sheldrick, 2015)'
_computing_structure_solution 'SHELXT 2014/5 (Sheldrick, 2014)'
_diffrn_ambient_temperature 193
_diffrn_measured_fraction_theta_full 0.995
_diffrn_measured_fraction_theta_max 0.995
_diffrn_measurement_device_type Bruker
_diffrn_measurement_method '\f and \w scans'
_diffrn_radiation_type MoK\a
_diffrn_radiation_wavelength 0.71073
_diffrn_reflns_av_R_equivalents 0.0601
_diffrn_reflns_av_unetI/netI 0.0686
_diffrn_reflns_Laue_measured_fraction_full 0.995
_diffrn_reflns_Laue_measured_fraction_max 0.995
_diffrn_reflns_limit_h_max 13
_diffrn_reflns_limit_h_min -13
_diffrn_reflns_limit_k_max 15
_diffrn_reflns_limit_k_min -18
_diffrn_reflns_limit_l_max 14
_diffrn_reflns_limit_l_min -14
_diffrn_reflns_number 20000
_diffrn_reflns_point_group_measured_fraction_full 0.904
_diffrn_reflns_point_group_measured_fraction_max 0.904
_diffrn_reflns_theta_full 25.053
_diffrn_reflns_theta_max 25.053
_diffrn_reflns_theta_min 2.144
_diffrn_source_current 1.4
_diffrn_source_power 0.07
_diffrn_source_voltage 50.0
_diffrn_standards_number 0
_exptl_absorpt_coefficient_mu 6.829
_exptl_absorpt_correction_T_max 0.8915
_exptl_absorpt_correction_T_min 0.6637
_exptl_absorpt_correction_type multi-scan
_exptl_absorpt_process_details SADABS
_exptl_crystal_density_diffrn 1.914
_exptl_crystal_description block
_exptl_crystal_F_000 1176
_exptl_crystal_size_max 0.2
_exptl_crystal_size_mid 0.19
_exptl_crystal_size_min 0.17
_refine_diff_density_max 1.498
_refine_diff_density_min -2.139
_refine_diff_density_rms 0.220
_refine_ls_abs_structure_details
;
 Refined as an inversion twin.
;
_refine_ls_abs_structure_Flack 0.074(17)
_refine_ls_extinction_method none
_refine_ls_goodness_of_fit_ref 1.062
_refine_ls_hydrogen_treatment constr
_refine_ls_matrix_type full
_refine_ls_number_parameters 470
_refine_ls_number_reflns 6814
_refine_ls_number_restraints 34
_refine_ls_restrained_S_all 1.069
_refine_ls_R_factor_all 0.0497
_refine_ls_R_factor_gt 0.0444
_refine_ls_shift/su_max 0.002
_refine_ls_shift/su_mean 0.000
_refine_ls_structure_factor_coef Fsqd
_refine_ls_weighting_details 'w=1/[\s^2^(Fo^2^)+(0.0715P)^2^+0.7094P] where P=(Fo^2^+2Fc^2^)/3'
_refine_ls_weighting_scheme calc
_refine_ls_wR_factor_gt 0.1140
_refine_ls_wR_factor_ref 0.1188
_reflns_Friedel_coverage 0.745
_reflns_Friedel_fraction_full 0.805
_reflns_Friedel_fraction_max 0.805
_reflns_number_gt 6312
_reflns_number_total 6814
_reflns_threshold_expression 'I > 2\s(I)'
_cod_data_source_file d6cc01319h2.cif
_cod_data_source_block ptfr
_cod_database_code 7135886
_shelx_shelxl_version_number 2019/3
_shelx_space_group_comment
;
The symmetry employed for this shelxl refinement is uniquely defined
by the following loop, which should always be used as a source of
symmetry information in preference to the above space-group names.
They are only intended as comments.
;
_shelx_estimated_absorpt_t_max 0.390
_shelx_estimated_absorpt_t_min 0.342
_olex2_refinement_description
;
1. Twinned data refinement
 Scales: 0.926(17)
 0.074(17)
2. Fixed Uiso
 At 1.2 times of:
  All C(H) groups, All C(H,H) groups
3. Restrained distances
 C14-C13
 1.45 with sigma of 0.02
 H25-H33
 2 with sigma of 0.01
 H48-H40
 2 with sigma of 0.01
4. Uiso/Uaniso restraints and constraints
C24 \\sim C23: within 2A with sigma of 0.01 and sigma for terminal atoms of
0.02 within 2A
Uanis(C44) \\sim Ueq, Uanis(C29) \\sim Ueq: with sigma of 0.01 and sigma for
terminal atoms of 0.02
Uanis(C1) \\sim Ueq: with sigma of 0.01 and sigma for terminal atoms of 0.02
Uanis(C23) \\sim Ueq: with sigma of 0.01 and sigma for terminal atoms of 0.02
5.a Ternary CH refined with riding coordinates:
 C3(H3), C12(H12)
5.b Secondary CH2 refined with riding coordinates:
 C2(H2A,H2B), C11(H11A,H11B)
5.c Aromatic/amide H refined with riding coordinates:
 C7(H7), C6(H6), C5(H5), C9(H9), C8(H8), C16(H16), C15(H15), C14(H14),
 C18(H18), C17(H17), C19(H19), C20(H20), C23(H23), C22(H22), C25(H25), C24(H24),
  C30(H30), C33(H33), C32(H32), C34(H34), C35(H35), C38(H38), C37(H37),
 C40(H40), C39(H39), C45(H45), C48(H48), C47(H47)
5.d Fitted hexagon refined as free rotating group:
 C7(C6,C5,C4,C9,C8), C16(C15,C14,C13,C18,C17), C23(C22,C21,C26,C25,C24),
 C31(C30,C29,C28,C33,C32), C38(C37,C36,C41,C40,C39), C46(C45,C44,C43,C48,C47)
;
_olex2_submission_special_instructions 'No special instructions were received'

loop_
_space_group_symop_operation_xyz
'x, y, z'
'-x, y+1/2, -z'

loop_
_atom_site_label
_atom_site_type_symbol
_atom_site_fract_x
_atom_site_fract_y
_atom_site_fract_z
_atom_site_U_iso_or_equiv
_atom_site_adp_type
_atom_site_occupancy
_atom_site_site_symmetry_order
_atom_site_calc_flag
_atom_site_refinement_flags_posn
_atom_site_refinement_flags_adp
_atom_site_refinement_flags_occupancy
_atom_site_disorder_assembly
_atom_site_disorder_group
Pt1 Pt 0.34734(5) 0.36818(4) 0.78429(5) 0.03504(18) Uani 1 1 d . . . . .
Pt2 Pt 0.33849(5) 0.54890(4) 0.71792(4) 0.03089(17) Uani 1 1 d . . . . .
S3 S 0.0321(5) 0.4939(5) 0.9388(5) 0.0745(17) Uani 1 1 d . . . . .
S1 S 0.1455(3) 0.5520(4) 0.7504(4) 0.0425(9) Uani 1 1 d . . . . .
S4 S 0.4642(5) 0.5458(5) 1.1046(4) 0.0636(13) Uani 1 1 d . . . . .
S2 S 0.4764(4) 0.4084(3) 0.9395(4) 0.0468(10) Uani 1 1 d . . . . .
F1 F 0.7902(12) 0.2965(13) 0.7040(16) 0.107(6) Uani 1 1 d . . . . .
F2 F 0.0660(10) 0.4810(10) 0.3257(11) 0.070(4) Uani 1 1 d . . . . .
N1 N 0.2053(12) 0.4073(10) 0.8734(10) 0.039(3) Uani 1 1 d . . . . .
N2 N 0.3870(12) 0.5678(9) 0.8905(11) 0.036(3) Uani 1 1 d . . . . .
N3 N 0.2428(12) 0.3249(9) 0.6432(14) 0.044(3) Uani 1 1 d . . . . .
N4 N 0.5065(10) 0.5503(10) 0.6748(11) 0.037(3) Uani 1 1 d . . . . .
C1 C 0.1398(14) 0.4754(12) 0.8515(13) 0.039(4) Uani 1 1 d . U . . .
C2 C 0.078(2) 0.4007(15) 1.0178(19) 0.076(7) Uani 1 1 d . . . . .
H2A H 0.108305 0.416887 1.095652 0.092 Uiso 1 1 calc R U . . .
H2B H 0.009547 0.361350 1.018538 0.092 Uiso 1 1 calc R U . . .
C3 C 0.1747(17) 0.3564(14) 0.9652(16) 0.050(4) Uani 1 1 d . . . . .
H3 H 0.246809 0.355681 1.023204 0.060 Uiso 1 1 calc R U . . .
C7 C 0.1027(17) 0.0942(8) 0.8637(13) 0.082(8) Uani 1 1 d G . . . .
H7 H 0.086871 0.036530 0.840334 0.099 Uiso 1 1 calc R U . . .
C6 C 0.0167(12) 0.1572(11) 0.8366(13) 0.076(7) Uani 1 1 d G . . . .
H6 H -0.057781 0.142679 0.794734 0.091 Uiso 1 1 calc R U . . .
C5 C 0.0398(10) 0.2416(9) 0.8708(12) 0.079(7) Uani 1 1 d G . . . .
H5 H -0.018905 0.284703 0.852321 0.095 Uiso 1 1 calc R U . . .
C4 C 0.1488(11) 0.2629(7) 0.9321(10) 0.048(5) Uani 1 1 d G . . . .
C9 C 0.2348(10) 0.1999(9) 0.9592(10) 0.060(5) Uani 1 1 d G . . . .
H9 H 0.309274 0.214430 1.001112 0.072 Uiso 1 1 calc R U . . .
C8 C 0.2117(14) 0.1155(8) 0.9250(13) 0.081(8) Uani 1 1 d G . . . .
H8 H 0.270401 0.072406 0.943525 0.097 Uiso 1 1 calc R U . . .
C10 C 0.4365(14) 0.5128(11) 0.9647(12) 0.034(3) Uani 1 1 d . . . . .
C11 C 0.427(2) 0.6529(15) 1.0630(17) 0.061(5) Uani 1 1 d . . . . .
H11A H 0.386114 0.682267 1.118998 0.073 Uiso 1 1 calc R U . . .
H11B H 0.499414 0.685950 1.053455 0.073 Uiso 1 1 calc R U . . .
C12 C 0.3448(16) 0.6444(12) 0.9518(14) 0.044(4) Uani 1 1 d . . . . .
H12 H 0.263546 0.630570 0.969071 0.053 Uiso 1 1 calc R U . . .
C16 C 0.305(2) 0.8797(9) 0.7676(18) 0.112(11) Uani 1 1 d G . . . .
H16 H 0.295121 0.932170 0.727365 0.134 Uiso 1 1 calc R U . . .
C15 C 0.4057(18) 0.8295(10) 0.7624(14) 0.096(9) Uani 1 1 d G . . . .
H15 H 0.463831 0.847797 0.718620 0.115 Uiso 1 1 calc R U . . .
C14 C 0.4208(12) 0.7527(9) 0.8213(13) 0.074(7) Uani 1 1 d DG . . . .
H14 H 0.489255 0.718476 0.817760 0.089 Uiso 1 1 calc R U . . .
C13 C 0.3356(11) 0.7260(7) 0.8854(12) 0.045(4) Uani 1 1 d DG . . . .
C18 C 0.2354(12) 0.7761(10) 0.8906(18) 0.101(11) Uani 1 1 d G . . . .
H18 H 0.177258 0.757899 0.934391 0.122 Uiso 1 1 calc R U . . .
C17 C 0.2203(15) 0.8530(10) 0.832(2) 0.138(16) Uani 1 1 d G . . . .
H17 H 0.151832 0.887221 0.835252 0.165 Uiso 1 1 calc R U . . .
C19 C 0.1239(16) 0.3233(13) 0.6335(15) 0.045(4) Uani 1 1 d . . . . .
H19 H 0.087306 0.340443 0.695626 0.054 Uiso 1 1 calc R U . . .
C20 C 0.0545(19) 0.2987(17) 0.5404(18) 0.065(6) Uani 1 1 d . . . . .
H20 H -0.029253 0.295605 0.538130 0.078 Uiso 1 1 calc R U . . .
C23 C 0.0880(13) 0.2429(11) 0.2483(9) 0.078(6) Uani 1 1 d G U . . .
H23 H 0.039748 0.226984 0.180771 0.093 Uiso 1 1 calc R U . . .
C22 C 0.0372(10) 0.2537(11) 0.3450(12) 0.076(7) Uani 1 1 d G . . . .
H22 H -0.045768 0.245190 0.343471 0.091 Uiso 1 1 calc R U . . .
C21 C 0.1077(12) 0.2770(11) 0.4438(9) 0.063(6) Uani 1 1 d G . . . .
C26 C 0.2290(11) 0.2895(10) 0.4460(8) 0.059(5) Uani 1 1 d G . . . .
C25 C 0.2798(10) 0.2787(10) 0.3494(10) 0.072(7) Uani 1 1 d G . . . .
H25 H 0.362740 0.287205 0.350884 0.086 Uiso 1 1 calc DR U . . .
C24 C 0.2093(13) 0.2554(11) 0.2505(8) 0.077(6) Uani 1 1 d G U . . .
H24 H 0.244005 0.247992 0.184478 0.093 Uiso 1 1 calc R U . . .
C27 C 0.3032(15) 0.3049(11) 0.5585(15) 0.042(4) Uani 1 1 d . . . . .
C31 C 0.6758(7) 0.2986(10) 0.6713(12) 0.063(6) Uani 1 1 d G . . . .
C30 C 0.5942(9) 0.3332(9) 0.7338(9) 0.062(5) Uani 1 1 d G . . . .
H30 H 0.620780 0.357762 0.804806 0.075 Uiso 1 1 calc R U . . .
C29 C 0.4736(8) 0.3319(8) 0.6926(8) 0.036(4) Uani 1 1 d G U . . .
C28 C 0.4347(8) 0.2959(8) 0.5887(9) 0.048(4) Uani 1 1 d G . . . .
C33 C 0.5163(11) 0.2613(9) 0.5261(9) 0.068(6) Uani 1 1 d G . . . .
H33 H 0.489719 0.236789 0.455158 0.082 Uiso 1 1 calc DR U . . .
C32 C 0.6369(9) 0.2627(10) 0.5674(11) 0.079(8) Uani 1 1 d G . . . .
H32 H 0.692693 0.239067 0.524636 0.095 Uiso 1 1 calc R U . . .
C34 C 0.6068(14) 0.5461(13) 0.7498(15) 0.045(4) Uani 1 1 d . . . . .
H34 H 0.600671 0.545632 0.827160 0.054 Uiso 1 1 calc R U . . .
C35 C 0.7151(13) 0.5426(16) 0.7173(14) 0.050(4) Uani 1 1 d . . . . .
H35 H 0.783742 0.538993 0.772064 0.059 Uiso 1 1 calc R U . . .
C38 C 0.8507(8) 0.5717(10) 0.4588(11) 0.072(7) Uani 1 1 d G . . . .
H38 H 0.926952 0.574461 0.435750 0.087 Uiso 1 1 calc R U . . .
C37 C 0.8401(7) 0.5484(10) 0.5676(10) 0.060(5) Uani 1 1 d G . . . .
H37 H 0.909118 0.535308 0.618915 0.072 Uiso 1 1 calc R U . . .
C36 C 0.7286(9) 0.5444(9) 0.6014(8) 0.054(4) Uani 1 1 d G . . . .
C41 C 0.6276(7) 0.5635(8) 0.5263(9) 0.037(4) Uani 1 1 d G . . . .
C40 C 0.6382(8) 0.5868(7) 0.4175(8) 0.052(5) Uani 1 1 d G . . . .
H40 H 0.569211 0.599917 0.366241 0.063 Uiso 1 1 calc DR U . . .
C39 C 0.7498(10) 0.5909(10) 0.3838(8) 0.070(7) Uani 1 1 d G . . . .
H39 H 0.756996 0.606766 0.309411 0.084 Uiso 1 1 calc R U . . .
C42 C 0.5116(11) 0.5501(12) 0.5650(12) 0.032(3) Uani 1 1 d . . . . .
C46 C 0.1710(7) 0.4977(8) 0.3827(8) 0.047(4) Uani 1 1 d G . . . .
C45 C 0.1865(7) 0.5178(8) 0.4956(8) 0.040(4) Uani 1 1 d G . . . .
H45 H 0.119854 0.519618 0.534571 0.048 Uiso 1 1 calc R U . . .
C44 C 0.2995(8) 0.5352(7) 0.5515(6) 0.035(3) Uani 1 1 d G U . . .
C43 C 0.3970(6) 0.5325(7) 0.4945(7) 0.034(3) Uani 1 1 d G . . . .
C48 C 0.3815(8) 0.5125(7) 0.3816(7) 0.045(4) Uani 1 1 d G . . . .
H48 H 0.448183 0.510668 0.342687 0.055 Uiso 1 1 calc DR U . . .
C47 C 0.2685(9) 0.4951(8) 0.3257(6) 0.049(4) Uani 1 1 d G . . . .
H47 H 0.257916 0.481375 0.248580 0.059 Uiso 1 1 calc R U . . .

loop_
_atom_site_aniso_label
_atom_site_aniso_U_11
_atom_site_aniso_U_22
_atom_site_aniso_U_33
_atom_site_aniso_U_23
_atom_site_aniso_U_13
_atom_site_aniso_U_12
Pt1 0.0412(3) 0.0348(3) 0.0299(3) 0.0004(3) 0.0076(2) 0.0003(3)
Pt2 0.0330(3) 0.0358(3) 0.0232(3) 0.0011(3) 0.0020(2) 0.0013(3)
S3 0.070(3) 0.099(5) 0.064(4) 0.003(3) 0.042(3) 0.015(3)
S1 0.0344(19) 0.054(2) 0.039(2) 0.001(2) 0.0051(15) 0.011(2)
S4 0.089(3) 0.079(3) 0.021(2) -0.009(3) -0.001(2) -0.005(3)
S2 0.051(2) 0.048(2) 0.038(2) 0.002(2) -0.0050(19) 0.005(2)
F1 0.053(8) 0.140(15) 0.130(14) -0.011(12) 0.019(8) 0.027(9)
F2 0.052(6) 0.108(12) 0.047(7) 0.000(7) -0.005(6) -0.004(6)
N1 0.050(8) 0.053(9) 0.014(6) 0.000(6) 0.006(6) -0.009(7)
N2 0.042(7) 0.050(10) 0.021(7) 0.004(6) 0.017(5) 0.001(6)
N3 0.039(8) 0.031(7) 0.064(10) -0.001(7) 0.009(7) -0.009(6)
N4 0.034(6) 0.030(6) 0.050(8) 0.006(7) 0.012(6) -0.003(6)
C1 0.041(7) 0.051(9) 0.021(7) -0.011(7) -0.006(6) -0.001(6)
C2 0.13(2) 0.065(14) 0.051(13) -0.017(11) 0.059(14) -0.011(13)
C3 0.059(10) 0.055(12) 0.040(10) -0.002(9) 0.018(8) -0.007(9)
C7 0.12(2) 0.071(17) 0.063(15) -0.020(13) 0.038(15) -0.042(16)
C6 0.089(18) 0.071(17) 0.064(15) -0.022(13) 0.001(13) -0.031(14)
C5 0.061(13) 0.088(19) 0.085(18) 0.021(15) 0.005(12) -0.023(13)
C4 0.056(11) 0.074(14) 0.017(8) 0.011(8) 0.014(7) -0.011(9)
C9 0.057(12) 0.069(15) 0.059(13) -0.012(11) 0.024(10) -0.002(10)
C8 0.11(2) 0.075(17) 0.062(15) 0.024(13) 0.039(15) 0.015(15)
C10 0.048(9) 0.042(9) 0.017(7) -0.001(6) 0.014(6) -0.004(7)
C11 0.069(13) 0.067(14) 0.048(12) -0.006(10) 0.006(10) -0.009(10)
C12 0.053(10) 0.043(10) 0.039(9) -0.021(8) 0.018(8) -0.006(8)
C16 0.16(3) 0.030(14) 0.14(3) 0.024(15) -0.02(2) 0.014(15)
C15 0.16(3) 0.068(16) 0.068(16) -0.019(14) 0.061(18) -0.009(18)
C14 0.14(2) 0.040(12) 0.048(13) 0.000(9) 0.049(14) 0.017(13)
C13 0.035(8) 0.034(8) 0.061(12) -0.008(9) -0.005(8) -0.003(7)
C18 0.075(17) 0.057(16) 0.18(3) -0.004(19) 0.04(2) 0.006(12)
C17 0.11(2) 0.07(2) 0.24(5) 0.05(3) 0.04(3) 0.016(17)
C19 0.049(10) 0.051(10) 0.038(10) -0.013(9) 0.017(8) -0.010(8)
C20 0.056(12) 0.081(16) 0.055(13) -0.001(11) -0.004(10) -0.013(11)
C23 0.111(11) 0.075(10) 0.044(8) -0.009(8) 0.000(9) -0.002(9)
C22 0.077(15) 0.081(18) 0.058(14) 0.017(12) -0.028(12) -0.022(12)
C21 0.083(15) 0.066(14) 0.038(11) 0.013(10) -0.003(10) -0.015(11)
C26 0.098(16) 0.045(11) 0.040(11) -0.010(9) 0.027(11) -0.016(10)
C25 0.11(2) 0.068(16) 0.042(12) 0.006(11) 0.024(12) 0.001(13)
C24 0.126(14) 0.068(12) 0.034(9) -0.011(9) 0.003(10) 0.002(11)
C27 0.045(9) 0.042(10) 0.040(10) 0.001(8) 0.014(8) -0.007(7)
C31 0.054(12) 0.064(14) 0.078(16) -0.006(12) 0.029(11) 0.016(10)
C30 0.060(12) 0.054(12) 0.074(15) 0.000(11) 0.014(11) 0.003(9)
C29 0.056(8) 0.031(7) 0.018(7) 0.015(6) -0.003(6) -0.005(6)
C28 0.049(10) 0.051(11) 0.046(11) -0.003(8) 0.016(8) 0.002(8)
C33 0.079(15) 0.053(12) 0.082(16) -0.031(11) 0.041(13) -0.008(10)
C32 0.072(15) 0.068(15) 0.11(2) -0.019(14) 0.055(15) 0.009(11)
C34 0.047(9) 0.045(9) 0.041(9) 0.003(9) 0.001(7) -0.009(9)
C35 0.025(7) 0.081(13) 0.038(9) 0.007(10) -0.010(6) -0.006(9)
C38 0.044(11) 0.069(16) 0.11(2) -0.020(13) 0.035(12) -0.001(9)
C37 0.048(10) 0.084(14) 0.048(11) -0.002(12) 0.013(8) 0.004(12)
C36 0.036(8) 0.053(10) 0.075(13) -0.004(12) 0.015(8) -0.008(9)
C41 0.039(8) 0.034(9) 0.038(9) -0.016(7) 0.009(7) -0.003(6)
C40 0.054(11) 0.054(11) 0.051(12) -0.008(9) 0.017(9) -0.006(8)
C39 0.063(13) 0.090(17) 0.065(14) -0.020(13) 0.042(12) -0.011(11)
C42 0.030(7) 0.032(7) 0.035(8) 0.005(8) 0.011(6) -0.008(7)
C46 0.048(10) 0.056(12) 0.032(9) 0.005(8) -0.016(8) 0.004(8)
C45 0.040(9) 0.047(10) 0.032(9) 0.003(7) -0.001(7) -0.002(7)
C44 0.045(7) 0.039(8) 0.022(7) 0.013(6) 0.008(6) 0.003(6)
C43 0.041(8) 0.029(9) 0.031(8) -0.006(6) 0.004(6) -0.006(6)
C48 0.046(9) 0.064(12) 0.028(9) 0.001(8) 0.012(7) -0.004(8)
C47 0.067(12) 0.053(11) 0.030(9) -0.001(8) 0.016(8) 0.003(9)

loop_
_atom_type_symbol
_atom_type_description
_atom_type_scat_dispersion_real
_atom_type_scat_dispersion_imag
_atom_type_scat_source
C C 0.0033 0.0016 'International Tables Vol C Tables 4.2.6.8 and 6.1.1.4'
H H 0.0000 0.0000 'International Tables Vol C Tables 4.2.6.8 and 6.1.1.4'
N N 0.0061 0.0033 'International Tables Vol C Tables 4.2.6.8 and 6.1.1.4'
F F 0.0171 0.0103 'International Tables Vol C Tables 4.2.6.8 and 6.1.1.4'
S S 0.1246 0.1234 'International Tables Vol C Tables 4.2.6.8 and 6.1.1.4'
Pt Pt -1.7033 8.3905 'International Tables Vol C Tables 4.2.6.8 and 6.1.1.4'

loop_
_geom_angle_atom_site_label_1
_geom_angle_atom_site_label_2
_geom_angle_atom_site_label_3
_geom_angle
_geom_angle_site_symmetry_1
_geom_angle_site_symmetry_3
_geom_angle_publ_flag
S2 Pt1 Pt2 87.46(12) . . ?
N1 Pt1 Pt2 82.4(4) . . ?
N1 Pt1 S2 87.1(4) . . ?
N3 Pt1 Pt2 95.4(4) . . ?
N3 Pt1 S2 175.2(4) . . ?
N3 Pt1 N1 97.2(5) . . ?
C29 Pt1 Pt2 96.7(3) . . ?
C29 Pt1 S2 96.1(3) . . ?
C29 Pt1 N1 176.7(5) . . ?
C29 Pt1 N3 79.7(5) . . ?
S1 Pt2 Pt1 88.19(14) . . ?
N2 Pt2 Pt1 82.3(4) . . ?
N2 Pt2 S1 86.9(4) . . ?
N4 Pt2 Pt1 94.8(4) . . ?
N4 Pt2 S1 174.9(4) . . ?
N4 Pt2 N2 97.6(5) . . ?
C44 Pt2 Pt1 99.7(3) . . ?
C44 Pt2 S1 95.6(3) . . ?
C44 Pt2 N2 176.8(5) . . ?
C44 Pt2 N4 79.8(5) . . ?
C1 S3 C2 90.9(9) . . ?
C1 S1 Pt2 104.2(6) . . ?
C10 S4 C11 89.9(9) . . ?
C10 S2 Pt1 104.4(6) . . ?
C1 N1 Pt1 125.1(11) . . ?
C1 N1 C3 114.1(15) . . ?
C3 N1 Pt1 120.8(12) . . ?
C10 N2 Pt2 128.1(11) . . ?
C10 N2 C12 108.1(13) . . ?
C12 N2 Pt2 122.7(11) . . ?
C19 N3 Pt1 122.3(12) . . ?
C19 N3 C27 123.2(16) . . ?
C27 N3 Pt1 114.3(11) . . ?
C34 N4 Pt2 123.6(11) . . ?
C42 N4 Pt2 115.4(10) . . ?
C42 N4 C34 120.9(13) . . ?
S1 C1 S3 114.8(10) . . ?
N1 C1 S3 116.0(13) . . ?
N1 C1 S1 129.2(13) . . ?
S3 C2 H2A 110.0 . . ?
S3 C2 H2B 110.0 . . ?
H2A C2 H2B 108.4 . . ?
C3 C2 S3 108.6(14) . . ?
C3 C2 H2A 110.0 . . ?
C3 C2 H2B 110.0 . . ?
N1 C3 C2 110.2(18) . . ?
N1 C3 H3 106.4 . . ?
N1 C3 C4 112.2(14) . . ?
C2 C3 H3 106.4 . . ?
C2 C3 C4 114.8(16) . . ?
C4 C3 H3 106.4 . . ?
C6 C7 H7 120.0 . . ?
C6 C7 C8 120.0 . . ?
C8 C7 H7 120.0 . . ?
C7 C6 H6 120.0 . . ?
C7 C6 C5 120.0 . . ?
C5 C6 H6 120.0 . . ?
C6 C5 H5 120.0 . . ?
C4 C5 C6 120.0 . . ?
C4 C5 H5 120.0 . . ?
C5 C4 C3 119.4(11) . . ?
C9 C4 C3 120.6(11) . . ?
C9 C4 C5 120.0 . . ?
C4 C9 H9 120.0 . . ?
C4 C9 C8 120.0 . . ?
C8 C9 H9 120.0 . . ?
C7 C8 H8 120.0 . . ?
C9 C8 C7 120.0 . . ?
C9 C8 H8 120.0 . . ?
S2 C10 S4 115.5(10) . . ?
N2 C10 S4 118.2(13) . . ?
N2 C10 S2 126.2(12) . . ?
S4 C11 H11A 110.8 . . ?
S4 C11 H11B 110.8 . . ?
H11A C11 H11B 108.8 . . ?
C12 C11 S4 105.0(14) . . ?
C12 C11 H11A 110.8 . . ?
C12 C11 H11B 110.8 . . ?
N2 C12 C11 107.6(16) . . ?
N2 C12 H12 107.5 . . ?
C11 C12 H12 107.5 . . ?
C13 C12 N2 113.8(13) . . ?
C13 C12 C11 112.7(15) . . ?
C13 C12 H12 107.5 . . ?
C15 C16 H16 120.0 . . ?
C15 C16 C17 120.0 . . ?
C17 C16 H16 120.0 . . ?
C16 C15 H15 120.0 . . ?
C14 C15 C16 120.0 . . ?
C14 C15 H15 120.0 . . ?
C15 C14 H14 120.0 . . ?
C15 C14 C13 120.0 . . ?
C13 C14 H14 120.0 . . ?
C14 C13 C12 123.6(11) . . ?
C18 C13 C12 116.4(11) . . ?
C18 C13 C14 120.0 . . ?
C13 C18 H18 120.0 . . ?
C17 C18 C13 120.0 . . ?
C17 C18 H18 120.0 . . ?
C16 C17 H17 120.0 . . ?
C18 C17 C16 120.0 . . ?
C18 C17 H17 120.0 . . ?
N3 C19 H19 118.5 . . ?
C20 C19 N3 122.9(18) . . ?
C20 C19 H19 118.5 . . ?
C19 C20 H20 120.3 . . ?
C19 C20 C21 119.3(18) . . ?
C21 C20 H20 120.3 . . ?
C22 C23 H23 120.0 . . ?
C22 C23 C24 120.0 . . ?
C24 C23 H23 120.0 . . ?
C23 C22 H22 120.0 . . ?
C23 C22 C21 120.0 . . ?
C21 C22 H22 120.0 . . ?
C22 C21 C20 120.4(12) . . ?
C22 C21 C26 120.0 . . ?
C26 C21 C20 119.1(12) . . ?
C21 C26 C25 120.0 . . ?
C21 C26 C27 117.5(10) . . ?
C25 C26 C27 122.2(10) . . ?
C26 C25 H25 120.0 . . ?
C24 C25 C26 120.0 . . ?
C24 C25 H25 120.0 . . ?
C23 C24 H24 120.0 . . ?
C25 C24 C23 120.0 . . ?
C25 C24 H24 120.0 . . ?
N3 C27 C26 116.2(14) . . ?
N3 C27 C28 115.9(14) . . ?
C28 C27 C26 127.8(13) . . ?
F1 C31 C30 124.0(12) . . ?
F1 C31 C32 116.0(12) . . ?
C30 C31 C32 120.0 . . ?
C31 C30 H30 120.0 . . ?
C29 C30 C31 120.0 . . ?
C29 C30 H30 120.0 . . ?
C30 C29 Pt1 122.7(6) . . ?
C28 C29 Pt1 116.9(6) . . ?
C28 C29 C30 120.0 . . ?
C29 C28 C27 111.1(9) . . ?
C29 C28 C33 120.0 . . ?
C33 C28 C27 128.8(9) . . ?
C28 C33 H33 120.0 . . ?
C28 C33 C32 120.0 . . ?
C32 C33 H33 120.0 . . ?
C31 C32 H32 120.0 . . ?
C33 C32 C31 120.0 . . ?
C33 C32 H32 120.0 . . ?
N4 C34 H34 119.3 . . ?
C35 C34 N4 121.5(16) . . ?
C35 C34 H34 119.3 . . ?
C34 C35 H35 119.4 . . ?
C34 C35 C36 121.1(13) . . ?
C36 C35 H35 119.4 . . ?
C37 C38 H38 120.0 . . ?
C37 C38 C39 120.0 . . ?
C39 C38 H38 120.0 . . ?
C38 C37 H37 120.0 . . ?
C38 C37 C36 120.0 . . ?
C36 C37 H37 120.0 . . ?
C37 C36 C35 121.4(9) . . ?
C41 C36 C35 116.7(9) . . ?
C41 C36 C37 120.0 . . ?
C36 C41 C42 116.9(9) . . ?
C40 C41 C36 120.0 . . ?
C40 C41 C42 122.8(9) . . ?
C41 C40 H40 120.0 . . ?
C39 C40 C41 120.0 . . ?
C39 C40 H40 120.0 . . ?
C38 C39 H39 120.0 . . ?
C40 C39 C38 120.0 . . ?
C40 C39 H39 120.0 . . ?
N4 C42 C41 118.9(12) . . ?
N4 C42 C43 114.4(11) . . ?
C43 C42 C41 126.6(11) . . ?
F2 C46 C45 122.5(9) . . ?
F2 C46 C47 117.5(9) . . ?
C45 C46 C47 120.0 . . ?
C46 C45 H45 120.0 . . ?
C44 C45 C46 120.0 . . ?
C44 C45 H45 120.0 . . ?
C45 C44 Pt2 124.2(5) . . ?
C43 C44 Pt2 115.2(5) . . ?
C43 C44 C45 120.0 . . ?
C44 C43 C42 114.1(8) . . ?
C48 C43 C42 125.9(8) . . ?
C48 C43 C44 120.0 . . ?
C43 C48 H48 120.0 . . ?
C43 C48 C47 120.0 . . ?
C47 C48 H48 120.0 . . ?
C46 C47 H47 120.0 . . ?
C48 C47 C46 120.0 . . ?
C48 C47 H47 120.0 . . ?

loop_
_geom_bond_atom_site_label_1
_geom_bond_atom_site_label_2
_geom_bond_distance
_geom_bond_site_symmetry_2
_geom_bond_publ_flag
Pt1 Pt2 2.9222(9) . ?
Pt1 S2 2.299(5) . ?
Pt1 N1 2.158(14) . ?
Pt1 N3 2.050(15) . ?
Pt1 C29 2.021(8) . ?
Pt2 S1 2.286(4) . ?
Pt2 N2 2.105(13) . ?
Pt2 N4 2.053(11) . ?
Pt2 C44 2.013(7) . ?
S3 C1 1.755(17) . ?
S3 C2 1.77(3) . ?
S1 C1 1.718(19) . ?
S4 C10 1.756(16) . ?
S4 C11 1.77(2) . ?
S2 C10 1.726(17) . ?
F1 C31 1.304(16) . ?
F2 C46 1.316(13) . ?
N1 C1 1.30(2) . ?
N1 C3 1.45(2) . ?
N2 C10 1.31(2) . ?
N2 C12 1.52(2) . ?
N3 C19 1.34(2) . ?
N3 C27 1.35(2) . ?
N4 C34 1.35(2) . ?
N4 C42 1.34(2) . ?
C2 H2A 0.9900 . ?
C2 H2B 0.9900 . ?
C2 C3 1.52(3) . ?
C3 H3 1.0000 . ?
C3 C4 1.53(2) . ?
C7 H7 0.9500 . ?
C7 C6 1.3900 . ?
C7 C8 1.3900 . ?
C6 H6 0.9500 . ?
C6 C5 1.3900 . ?
C5 H5 0.9500 . ?
C5 C4 1.3900 . ?
C4 C9 1.3900 . ?
C9 H9 0.9500 . ?
C9 C8 1.3900 . ?
C8 H8 0.9500 . ?
C11 H11A 0.9900 . ?
C11 H11B 0.9900 . ?
C11 C12 1.53(3) . ?
C12 H12 1.0000 . ?
C12 C13 1.50(2) . ?
C16 H16 0.9500 . ?
C16 C15 1.3900 . ?
C16 C17 1.3900 . ?
C15 H15 0.9500 . ?
C15 C14 1.3900 . ?
C14 H14 0.9500 . ?
C14 C13 1.3900 . ?
C13 C18 1.3900 . ?
C18 H18 0.9500 . ?
C18 C17 1.3900 . ?
C17 H17 0.9500 . ?
C19 H19 0.9500 . ?
C19 C20 1.34(3) . ?
C20 H20 0.9500 . ?
C20 C21 1.43(3) . ?
C23 H23 0.9500 . ?
C23 C22 1.3900 . ?
C23 C24 1.3900 . ?
C22 H22 0.9500 . ?
C22 C21 1.3900 . ?
C21 C26 1.3900 . ?
C26 C25 1.3900 . ?
C26 C27 1.52(2) . ?
C25 H25 0.9500 . ?
C25 C24 1.3900 . ?
C24 H24 0.9500 . ?
C27 C28 1.493(19) . ?
C31 C30 1.3900 . ?
C31 C32 1.3900 . ?
C30 H30 0.9500 . ?
C30 C29 1.3900 . ?
C29 C28 1.3900 . ?
C28 C33 1.3900 . ?
C33 H33 0.9500 . ?
C33 C32 1.3900 . ?
C32 H32 0.9500 . ?
C34 H34 0.9500 . ?
C34 C35 1.35(3) . ?
C35 H35 0.9500 . ?
C35 C36 1.436(19) . ?
C38 H38 0.9500 . ?
C38 C37 1.3900 . ?
C38 C39 1.3900 . ?
C37 H37 0.9500 . ?
C37 C36 1.3900 . ?
C36 C41 1.3900 . ?
C41 C40 1.3900 . ?
C41 C42 1.478(15) . ?
C40 H40 0.9500 . ?
C40 C39 1.3900 . ?
C39 H39 0.9500 . ?
C42 C43 1.476(15) . ?
C46 C45 1.3900 . ?
C46 C47 1.3900 . ?
C45 H45 0.9500 . ?
C45 C44 1.3900 . ?
C44 C43 1.3900 . ?
C43 C48 1.3900 . ?
C48 H48 0.9500 . ?
C48 C47 1.3900 . ?
C47 H47 0.9500 . ?

loop_
_geom_torsion_atom_site_label_1
_geom_torsion_atom_site_label_2
_geom_torsion_atom_site_label_3
_geom_torsion_atom_site_label_4
_geom_torsion
_geom_torsion_site_symmetry_1
_geom_torsion_site_symmetry_2
_geom_torsion_site_symmetry_3
_geom_torsion_site_symmetry_4
_geom_torsion_publ_flag
Pt1 S2 C10 S4 151.3(7) . . . . ?
Pt1 S2 C10 N2 -27.6(15) . . . . ?
Pt1 N1 C1 S3 -178.6(8) . . . . ?
Pt1 N1 C1 S1 0(2) . . . . ?
Pt1 N1 C3 C2 176.4(14) . . . . ?
Pt1 N1 C3 C4 -54.3(18) . . . . ?
Pt1 N3 C19 C20 177.1(18) . . . . ?
Pt1 N3 C27 C26 -168.4(11) . . . . ?
Pt1 N3 C27 C28 14.8(18) . . . . ?
Pt1 C29 C28 C27 9.3(11) . . . . ?
Pt1 C29 C28 C33 -173.3(9) . . . . ?
Pt2 S1 C1 S3 151.8(7) . . . . ?
Pt2 S1 C1 N1 -26.5(16) . . . . ?
Pt2 N2 C10 S4 -178.5(7) . . . . ?
Pt2 N2 C10 S2 0(2) . . . . ?
Pt2 N2 C12 C11 -161.8(12) . . . . ?
Pt2 N2 C12 C13 -36.2(18) . . . . ?
Pt2 N4 C34 C35 176.4(16) . . . . ?
Pt2 N4 C42 C41 171.4(11) . . . . ?
Pt2 N4 C42 C43 -11(2) . . . . ?
Pt2 C44 C43 C42 -6.6(11) . . . . ?
Pt2 C44 C43 C48 171.9(8) . . . . ?
S3 C2 C3 N1 4(2) . . . . ?
S3 C2 C3 C4 -123.4(16) . . . . ?
S4 C11 C12 N2 -34.9(17) . . . . ?
S4 C11 C12 C13 -161.2(12) . . . . ?
F1 C31 C30 C29 -179.3(18) . . . . ?
F1 C31 C32 C33 179.4(16) . . . . ?
F2 C46 C45 C44 -179.8(14) . . . . ?
F2 C46 C47 C48 179.8(13) . . . . ?
N1 C3 C4 C5 -77.8(16) . . . . ?
N1 C3 C4 C9 99.8(16) . . . . ?
N2 C12 C13 C14 -42.9(19) . . . . ?
N2 C12 C13 C18 137.3(13) . . . . ?
N3 C19 C20 C21 -3(3) . . . . ?
N3 C27 C28 C29 -15.7(17) . . . . ?
N3 C27 C28 C33 167.2(11) . . . . ?
N4 C34 C35 C36 1(3) . . . . ?
N4 C42 C43 C44 11.5(18) . . . . ?
N4 C42 C43 C48 -166.9(12) . . . . ?
C1 S3 C2 C3 -2.9(18) . . . . ?
C1 N1 C3 C2 -4(2) . . . . ?
C1 N1 C3 C4 125.1(16) . . . . ?
C2 S3 C1 S1 -177.9(12) . . . . ?
C2 S3 C1 N1 0.7(16) . . . . ?
C2 C3 C4 C5 49(2) . . . . ?
C2 C3 C4 C9 -133.4(17) . . . . ?
C3 N1 C1 S3 2.0(19) . . . . ?
C3 N1 C1 S1 -179.7(14) . . . . ?
C3 C4 C9 C8 -177.6(12) . . . . ?
C7 C6 C5 C4 0.0 . . . . ?
C6 C7 C8 C9 0.0 . . . . ?
C6 C5 C4 C3 177.7(12) . . . . ?
C6 C5 C4 C9 0.0 . . . . ?
C5 C4 C9 C8 0.0 . . . . ?
C4 C9 C8 C7 0.0 . . . . ?
C8 C7 C6 C5 0.0 . . . . ?
C10 S4 C11 C12 25.0(14) . . . . ?
C10 N2 C12 C11 29.2(18) . . . . ?
C10 N2 C12 C13 154.8(14) . . . . ?
C11 S4 C10 S2 171.5(11) . . . . ?
C11 S4 C10 N2 -9.5(15) . . . . ?
C11 C12 C13 C14 79.9(18) . . . . ?
C11 C12 C13 C18 -99.9(16) . . . . ?
C12 N2 C10 S4 -10.3(17) . . . . ?
C12 N2 C10 S2 168.5(12) . . . . ?
C12 C13 C18 C17 179.8(14) . . . . ?
C16 C15 C14 C13 0.0 . . . . ?
C15 C16 C17 C18 0.0 . . . . ?
C15 C14 C13 C12 -179.8(15) . . . . ?
C15 C14 C13 C18 0.0 . . . . ?
C14 C13 C18 C17 0.0 . . . . ?
C13 C18 C17 C16 0.0 . . . . ?
C17 C16 C15 C14 0.0 . . . . ?
C19 N3 C27 C26 7(2) . . . . ?
C19 N3 C27 C28 -170.3(15) . . . . ?
C19 C20 C21 C22 -178.1(17) . . . . ?
C19 C20 C21 C26 -6(3) . . . . ?
C20 C21 C26 C25 -172.3(17) . . . . ?
C20 C21 C26 C27 14.4(18) . . . . ?
C23 C22 C21 C20 172.2(18) . . . . ?
C23 C22 C21 C26 0.0 . . . . ?
C22 C23 C24 C25 0.0 . . . . ?
C22 C21 C26 C25 0.0 . . . . ?
C22 C21 C26 C27 -173.2(14) . . . . ?
C21 C26 C25 C24 0.0 . . . . ?
C21 C26 C27 N3 -14.8(19) . . . . ?
C21 C26 C27 C28 161.5(13) . . . . ?
C26 C25 C24 C23 0.0 . . . . ?
C26 C27 C28 C29 167.9(14) . . . . ?
C26 C27 C28 C33 -9(2) . . . . ?
C25 C26 C27 N3 172.1(12) . . . . ?
C25 C26 C27 C28 -12(2) . . . . ?
C24 C23 C22 C21 0.0 . . . . ?
C27 N3 C19 C20 3(3) . . . . ?
C27 C26 C25 C24 172.9(15) . . . . ?
C27 C28 C33 C32 176.9(15) . . . . ?
C31 C30 C29 Pt1 172.9(9) . . . . ?
C31 C30 C29 C28 0.0 . . . . ?
C30 C31 C32 C33 0.0 . . . . ?
C30 C29 C28 C27 -177.4(12) . . . . ?
C30 C29 C28 C33 0.0 . . . . ?
C29 C28 C33 C32 0.0 . . . . ?
C28 C33 C32 C31 0.0 . . . . ?
C32 C31 C30 C29 0.0 . . . . ?
C34 N4 C42 C41 -13(3) . . . . ?
C34 N4 C42 C43 165.0(16) . . . . ?
C34 C35 C36 C37 174.3(17) . . . . ?
C34 C35 C36 C41 10(3) . . . . ?
C35 C36 C41 C40 164.5(16) . . . . ?
C35 C36 C41 C42 -21.0(16) . . . . ?
C38 C37 C36 C35 -163.7(17) . . . . ?
C38 C37 C36 C41 0.0 . . . . ?
C37 C38 C39 C40 0.0 . . . . ?
C37 C36 C41 C40 0.0 . . . . ?
C37 C36 C41 C42 174.5(13) . . . . ?
C36 C41 C40 C39 0.0 . . . . ?
C36 C41 C42 N4 23(2) . . . . ?
C36 C41 C42 C43 -154.3(13) . . . . ?
C41 C40 C39 C38 0.0 . . . . ?
C41 C42 C43 C44 -171.0(13) . . . . ?
C41 C42 C43 C48 11(2) . . . . ?
C40 C41 C42 N4 -162.6(13) . . . . ?
C40 C41 C42 C43 20(2) . . . . ?
C39 C38 C37 C36 0.0 . . . . ?
C42 N4 C34 C35 1(3) . . . . ?
C42 C41 C40 C39 -174.2(13) . . . . ?
C42 C43 C48 C47 178.3(13) . . . . ?
C46 C45 C44 Pt2 -171.1(9) . . . . ?
C46 C45 C44 C43 0.0 . . . . ?
C45 C46 C47 C48 0.0 . . . . ?
C45 C44 C43 C42 -178.5(12) . . . . ?
C45 C44 C43 C48 0.0 . . . . ?
C44 C43 C48 C47 0.0 . . . . ?
C43 C48 C47 C46 0.0 . . . . ?
C47 C46 C45 C44 0.0 . . . . ?

loop_
_twin_individual_id
_twin_individual_mass_fraction_refined
1 0.926(17)
2 0.074(17)
